data_7159881
loop_
_publ_author_name
'Sheela, Kalleshappa'
'Santhosh, Chikkappaiahnayaka'
'Singh, Krishna Ravi'
'Sharath, Kalleshappa'
'Sadashiva, Maralinganadoddi P.'

_publ_section_title
;
 An efficient synthesis of mono-, di-, and tri-substituted 1,3-thiazoles
 employing functionalized thioamides as thiocarbonyl precursors.
;
_journal_issue 17
_journal_name_full 'Organic &amp; biomolecular chemistry'
_journal_page_first 3490
_journal_page_last 3501
_journal_paper_doi 10.1039/d4ob00229f
_journal_volume 22
_journal_year 2024
_chemical_formula_moiety 'C17 H13 N O2 S'
_chemical_formula_sum 'C17 H13 N O2 S'
_chemical_formula_weight 295.34
_space_group_IT_number 14
_space_group_name_Hall '-P 2ybc'
_space_group_name_H-M_alt 'P 1 21/c 1'
_symmetry_cell_setting monoclinic
_symmetry_space_group_name_Hall '-P 2ybc'
_symmetry_space_group_name_H-M 'P 1 21/c 1'
_atom_sites_solution_hydrogens geom
_atom_sites_solution_primary direct
_atom_sites_solution_secondary difmap
_audit_creation_method SHELXL-97
_audit_update_record
;
2023-05-18 deposited with the CCDC.	2024-04-04 downloaded from the CCDC.
;
_cell_angle_alpha 90.00
_cell_angle_beta 97.698(2)
_cell_angle_gamma 90.00
_cell_formula_units_Z 4
_cell_length_a 14.0054(11)
_cell_length_b 13.9608(11)
_cell_length_c 7.3675(6)
_cell_measurement_reflns_used 9533
_cell_measurement_temperature 293(2)
_cell_measurement_theta_max 27.34
_cell_measurement_theta_min 2.92
_cell_volume 1427.6(2)
_computing_cell_refinement 'Bruker SAINT'
_computing_data_collection 'Bruker APEX2'
_computing_data_reduction 'Bruker SAINT'
_computing_molecular_graphics Mercury
_computing_publication_material PLATON
_computing_structure_refinement 'SHELXL-97 (Sheldrick, 1997)'
_computing_structure_solution 'SHELXS-97 (Sheldrick, 1990)'
_diffrn_ambient_temperature 293(2)
_diffrn_measured_fraction_theta_full 0.997
_diffrn_measured_fraction_theta_max 0.997
_diffrn_measurement_device_type 'Bruker APEX-II CCD'
_diffrn_measurement_method '\f and \w scans'
_diffrn_radiation_monochromator graphite
_diffrn_radiation_source 'fine-focus sealed tube'
_diffrn_radiation_type MoK\a
_diffrn_radiation_wavelength 0.71073
_diffrn_reflns_av_R_equivalents 0.0749
_diffrn_reflns_av_sigmaI/netI 0.0353
_diffrn_reflns_limit_h_max 18
_diffrn_reflns_limit_h_min -18
_diffrn_reflns_limit_k_max 18
_diffrn_reflns_limit_k_min -18
_diffrn_reflns_limit_l_max 8
_diffrn_reflns_limit_l_min -9
_diffrn_reflns_number 33795
_diffrn_reflns_theta_full 27.53
_diffrn_reflns_theta_max 27.53
_diffrn_reflns_theta_min 2.92
_exptl_absorpt_coefficient_mu 0.230
_exptl_absorpt_correction_T_max 0.951
_exptl_absorpt_correction_T_min 0.929
_exptl_absorpt_correction_type multi-scan
_exptl_crystal_colour colourless
_exptl_crystal_density_diffrn 1.374
_exptl_crystal_density_method 'not measured'
_exptl_crystal_description block
_exptl_crystal_F_000 616
_exptl_crystal_recrystallization_method 'Vapour deposition'
_exptl_crystal_size_max 0.32
_exptl_crystal_size_mid 0.26
_exptl_crystal_size_min 0.19
_refine_diff_density_max 0.635
_refine_diff_density_min -0.307
_refine_diff_density_rms 0.068
_refine_ls_extinction_method none
_refine_ls_goodness_of_fit_ref 1.134
_refine_ls_hydrogen_treatment mixed
_refine_ls_matrix_type full
_refine_ls_number_parameters 190
_refine_ls_number_reflns 3296
_refine_ls_number_restraints 0
_refine_ls_restrained_S_all 1.134
_refine_ls_R_factor_all 0.0776
_refine_ls_R_factor_gt 0.0650
_refine_ls_shift/su_max 0.002
_refine_ls_shift/su_mean 0.001
_refine_ls_structure_factor_coef Fsqd
_refine_ls_weighting_details 'calc w=1/[\s^2^(Fo^2^)+(0.0413P)^2^+1.9667P] where P=(Fo^2^+2Fc^2^)/3'
_refine_ls_weighting_scheme calc
_refine_ls_wR_factor_gt 0.1363
_refine_ls_wR_factor_ref 0.1420
_reflns_number_gt 2843
_reflns_number_total 3296
_reflns_threshold_expression >2sigma(I)
_cod_data_source_file d4ob00229f2.cif
_cod_data_source_block w1
_cod_depositor_comments
;
The following automatic conversions were performed:

data item '_exptl_absorpt_correction_type' value 'Multi-scan' was
changed to 'multi-scan' in accordance with the
/home/data/users/saulius/crontab/automatic-downloads/rss-feeds/RSC/lib/dictionaries/cif_core.dic
dictionary named 'cif_core.dic' version 2.4.2 last updated on
2011-04-26.

data item '_symmetry_cell_setting' value 'Monoclinic' was changed to
'monoclinic' in accordance with the
/home/data/users/saulius/crontab/automatic-downloads/rss-feeds/RSC/lib/dictionaries/cif_core.dic
dictionary named 'cif_core.dic' version 2.4.2 last updated on
2011-04-26.

Automatic conversion script
Id: cif_fix_values 8170 2020-07-09 18:12:32Z antanas 

 Adding full bibliography for 7159881.cif.
;
_cod_original_sg_symbol_H-M P21/c
_cod_database_code 7159881

loop_
_symmetry_equiv_pos_as_xyz
'x, y, z'
'-x, y+1/2, -z+1/2'
'-x, -y, -z'
'x, -y-1/2, z-1/2'

loop_
_atom_site_label
_atom_site_type_symbol
_atom_site_fract_x
_atom_site_fract_y
_atom_site_fract_z
_atom_site_U_iso_or_equiv
_atom_site_adp_type
_atom_site_occupancy
_atom_site_symmetry_multiplicity
_atom_site_calc_flag
_atom_site_refinement_flags
_atom_site_disorder_assembly
_atom_site_disorder_group
S10 S 0.95361(5) 0.18762(5) 0.09308(10) 0.03182(19) Uani 1 1 d . . .
O13 O 0.97492(13) -0.06522(12) 0.3308(3) 0.0315(4) Uani 1 1 d . . .
O14 O 0.85870(13) 0.04812(13) 0.2891(2) 0.0303(4) Uani 1 1 d . . .
N8 N 1.09234(15) 0.06800(14) 0.1607(3) 0.0245(4) Uani 1 1 d . . .
C7 C 1.12783(19) 0.14471(17) 0.0729(3) 0.0247(5) Uani 1 1 d . . .
C11 C 1.0621(2) 0.21639(18) 0.0304(4) 0.0314(6) Uani 1 1 d . . .
H11 H 1.0753 0.2737 -0.0257 0.038 Uiso 1 1 calc R . .
C9 C 1.00242(18) 0.08101(17) 0.1787(3) 0.0244(5) Uani 1 1 d . . .
C6 C 1.22893(18) 0.14369(16) 0.0375(3) 0.0241(5) Uani 1 1 d . . .
C5 C 1.2896(2) 0.06762(18) 0.0991(4) 0.0299(6) Uani 1 1 d . . .
H5 H 1.2661 0.0172 0.1627 0.036 Uiso 1 1 calc R . .
C16 C 0.73254(19) 0.06140(17) 0.4759(3) 0.0262(5) Uani 1 1 d . . .
C12 C 0.94533(18) 0.01172(17) 0.2743(3) 0.0256(5) Uani 1 1 d . . .
C4 C 1.3847(2) 0.0668(2) 0.0661(4) 0.0349(6) Uani 1 1 d . . .
H4 H 1.4247 0.0163 0.1096 0.042 Uiso 1 1 calc R . .
C15 C 0.79704(19) -0.00745(18) 0.3943(4) 0.0300(6) Uani 1 1 d . . .
H15A H 0.8360 -0.0430 0.4904 0.036 Uiso 1 1 calc R . .
H15B H 0.7588 -0.0527 0.3152 0.036 Uiso 1 1 calc R . .
C2 C 1.3607(2) 0.2156(2) -0.0937(4) 0.0341(6) Uani 1 1 d . . .
H2 H 1.3844 0.2652 -0.1593 0.041 Uiso 1 1 calc R . .
C19 C 0.6146(2) 0.1860(2) 0.6381(4) 0.0438(7) Uani 1 1 d . . .
H19 H 0.5752 0.2280 0.6920 0.053 Uiso 1 1 calc R . .
C1 C 1.2663(2) 0.21763(18) -0.0596(3) 0.0300(6) Uani 1 1 d . . .
H1 H 1.2271 0.2688 -0.1019 0.036 Uiso 1 1 calc R . .
C3 C 1.4207(2) 0.1402(2) -0.0309(4) 0.0343(6) Uani 1 1 d . . .
H3 H 1.4844 0.1391 -0.0538 0.041 Uiso 1 1 calc R . .
C21 C 0.7722(2) 0.12733(18) 0.6055(4) 0.0305(6) Uani 1 1 d . . .
H21 H 0.8386 0.1295 0.6390 0.037 Uiso 1 1 calc R . .
C20 C 0.7133(2) 0.1900(2) 0.6850(4) 0.0401(7) Uani 1 1 d . . .
H20 H 0.7403 0.2348 0.7702 0.048 Uiso 1 1 calc R . .
C17 C 0.6339(2) 0.0588(2) 0.4291(4) 0.0347(6) Uani 1 1 d . . .
H17 H 0.6066 0.0155 0.3412 0.042 Uiso 1 1 calc R . .
C18 C 0.5748(2) 0.1202(2) 0.5119(5) 0.0443(7) Uani 1 1 d . . .
H18 H 0.5082 0.1167 0.4819 0.053 Uiso 1 1 calc R . .

loop_
_atom_site_aniso_label
_atom_site_aniso_U_11
_atom_site_aniso_U_22
_atom_site_aniso_U_33
_atom_site_aniso_U_23
_atom_site_aniso_U_13
_atom_site_aniso_U_12
S10 0.0343(4) 0.0264(3) 0.0347(4) 0.0028(3) 0.0044(3) 0.0076(3)
O13 0.0369(10) 0.0198(9) 0.0381(11) -0.0011(8) 0.0067(8) 0.0017(7)
O14 0.0320(10) 0.0305(10) 0.0299(10) 0.0053(8) 0.0089(8) 0.0036(8)
N8 0.0312(11) 0.0212(10) 0.0209(10) 0.0002(8) 0.0028(8) 0.0008(8)
C7 0.0369(14) 0.0189(11) 0.0178(11) -0.0010(9) 0.0016(9) 0.0015(10)
C11 0.0411(15) 0.0224(12) 0.0304(14) 0.0029(10) 0.0042(11) 0.0031(11)
C9 0.0335(13) 0.0182(11) 0.0209(11) -0.0027(9) 0.0015(9) 0.0018(9)
C6 0.0374(14) 0.0171(11) 0.0178(11) -0.0006(9) 0.0033(10) -0.0003(10)
C5 0.0400(15) 0.0228(12) 0.0288(13) 0.0036(10) 0.0115(11) 0.0008(11)
C16 0.0371(14) 0.0210(11) 0.0215(12) 0.0036(9) 0.0074(10) 0.0001(10)
C12 0.0311(13) 0.0234(12) 0.0219(12) -0.0050(9) 0.0019(10) -0.0011(10)
C4 0.0388(15) 0.0315(14) 0.0360(15) 0.0012(11) 0.0106(12) 0.0064(12)
C15 0.0351(14) 0.0255(12) 0.0301(13) 0.0012(10) 0.0070(11) -0.0011(10)
C2 0.0450(16) 0.0311(14) 0.0273(14) 0.0039(11) 0.0086(12) -0.0077(12)
C19 0.0582(19) 0.0356(15) 0.0430(17) 0.0044(13) 0.0264(15) 0.0125(14)
C1 0.0419(15) 0.0248(12) 0.0232(13) 0.0028(10) 0.0040(11) -0.0003(11)
C3 0.0345(14) 0.0395(15) 0.0304(14) -0.0022(12) 0.0099(11) -0.0018(12)
C21 0.0375(14) 0.0239(12) 0.0301(13) 0.0029(10) 0.0049(11) -0.0037(11)
C20 0.062(2) 0.0262(13) 0.0332(15) -0.0017(12) 0.0106(13) 0.0003(13)
C17 0.0365(15) 0.0349(15) 0.0326(15) -0.0007(12) 0.0042(11) -0.0022(12)
C18 0.0342(15) 0.0476(18) 0.0523(19) 0.0053(15) 0.0106(14) 0.0062(13)

loop_
_atom_type_symbol
_atom_type_description
_atom_type_scat_dispersion_real
_atom_type_scat_dispersion_imag
_atom_type_scat_source
C C 0.0033 0.0016 'International Tables Vol C Tables 4.2.6.8 and 6.1.1.4'
H H 0.0000 0.0000 'International Tables Vol C Tables 4.2.6.8 and 6.1.1.4'
N N 0.0061 0.0033 'International Tables Vol C Tables 4.2.6.8 and 6.1.1.4'
O O 0.0106 0.0060 'International Tables Vol C Tables 4.2.6.8 and 6.1.1.4'
S S 0.1246 0.1234 'International Tables Vol C Tables 4.2.6.8 and 6.1.1.4'

loop_
_geom_angle_atom_site_label_1
_geom_angle_atom_site_label_2
_geom_angle_atom_site_label_3
_geom_angle
_geom_angle_site_symmetry_1
_geom_angle_site_symmetry_3
_geom_angle_publ_flag
C11 S10 C9 88.75(12) . . ?
C12 O14 C15 116.80(19) . . ?
C9 N8 C7 110.8(2) . . ?
C11 C7 N8 113.7(2) . . ?
C11 C7 C6 126.9(2) . . ?
N8 C7 C6 119.4(2) . . ?
C7 C11 S10 111.4(2) . . ?
N8 C9 C12 123.2(2) . . ?
N8 C9 S10 115.27(19) . . ?
C12 C9 S10 121.48(19) . . ?
C5 C6 C1 118.3(2) . . ?
C5 C6 C7 120.5(2) . . ?
C1 C6 C7 121.2(2) . . ?
C4 C5 C6 120.5(2) . . ?
C17 C16 C21 119.0(2) . . ?
C17 C16 C15 121.4(2) . . ?
C21 C16 C15 119.6(2) . . ?
O13 C12 O14 125.9(2) . . ?
O13 C12 C9 124.1(2) . . ?
O14 C12 C9 110.1(2) . . ?
C3 C4 C5 120.7(3) . . ?
O14 C15 C16 107.7(2) . . ?
C1 C2 C3 120.5(2) . . ?
C18 C19 C20 120.0(3) . . ?
C2 C1 C6 120.8(2) . . ?
C4 C3 C2 119.2(3) . . ?
C20 C21 C16 120.3(3) . . ?
C19 C20 C21 120.1(3) . . ?
C16 C17 C18 120.7(3) . . ?
C19 C18 C17 119.9(3) . . ?

loop_
_geom_bond_atom_site_label_1
_geom_bond_atom_site_label_2
_geom_bond_distance
_geom_bond_site_symmetry_2
_geom_bond_publ_flag
S10 C11 1.694(3) . ?
S10 C9 1.722(2) . ?
O13 C12 1.205(3) . ?
O14 C12 1.333(3) . ?
O14 C15 1.459(3) . ?
N8 C9 1.297(3) . ?
N8 C7 1.378(3) . ?
C7 C11 1.367(3) . ?
C7 C6 1.474(4) . ?
C9 C12 1.491(3) . ?
C6 C5 1.398(3) . ?
C6 C1 1.397(3) . ?
C5 C4 1.384(4) . ?
C16 C17 1.379(4) . ?
C16 C21 1.387(4) . ?
C16 C15 1.499(4) . ?
C4 C3 1.383(4) . ?
C2 C1 1.378(4) . ?
C2 C3 1.386(4) . ?
C19 C18 1.372(5) . ?
C19 C20 1.379(5) . ?
C21 C20 1.385(4) . ?
C17 C18 1.388(4) . ?
